data_7034643
loop_
_publ_author_name
'Roberts, Andrew J.'
'Clegg, William'
'Kennedy, Alan R.'
'Probert, Michael R.'
'Robertson, Stuart D.'
'Hevia, Eva'

_publ_section_title
;
 Two alternative approaches to access mixed hydride-amido zinc complexes:
 synthetic, structural and solution implications.
;
_journal_issue 17
_journal_name_full 'Dalton transactions (Cambridge, England : 2003)'
_journal_page_first 8169
_journal_page_last 8177
_journal_paper_doi 10.1039/c5dt00312a
_journal_volume 44
_journal_year 2015
_chemical_formula_moiety 'C66 H114 N6 Si4 Zn4,C4 H8 O'
_chemical_formula_sum 'C70 H122 N6 O Si4 Zn4'
_chemical_formula_weight 1437.57
_chemical_name_systematic
;
 ?
;
_chemical_properties_physical 'Air-sensitive, Moisture-sensitive, Oxygen-sensitive'
_space_group_crystal_system orthorhombic
_space_group_IT_number 33
_space_group_name_Hall 'P 2c -2n'
_space_group_name_H-M_alt 'P n a 21'
_symmetry_space_group_name_Hall 'P 2c -2n'
_symmetry_space_group_name_H-M 'P n a 21'
_atom_sites_solution_hydrogens mixed
_atom_sites_solution_primary direct
_atom_sites_solution_secondary difmap
_audit_creation_method SHELXL
_audit_update_record
;
2015-01-06 deposited with the CCDC.
2015-03-27 downloaded from the CCDC.
;
_cell_angle_alpha 90
_cell_angle_beta 90
_cell_angle_gamma 90
_cell_formula_units_Z 4
_cell_length_a 22.153(7)
_cell_length_b 16.412(5)
_cell_length_c 22.139(7)
_cell_measurement_reflns_used 9834
_cell_measurement_temperature 100(2)
_cell_measurement_theta_max 25.21
_cell_measurement_theta_min 2.33
_cell_volume 8049(4)
_computing_cell_refinement 'Bruker APEX2'
_computing_data_collection 'Rigaku CrystalClear'
_computing_data_reduction 'Bruker APEX2'
_computing_molecular_graphics 'Bruker SHELXTL'
_computing_publication_material 'Bruker SHELXTL and local programs'
_computing_structure_refinement 'SHELXL-2014 (Sheldrick, 2014)'
_computing_structure_solution 'Bruker SHELXTL'
_diffrn_ambient_temperature 100(2)
_diffrn_measured_fraction_theta_full 0.971
_diffrn_measured_fraction_theta_max 0.961
_diffrn_measurement_device_type 'Rigaku Saturn 724+ on kappa diffractometer'
_diffrn_measurement_method 'wide-frame \w scans'
_diffrn_radiation_type synchrotron
_diffrn_radiation_wavelength 0.6889
_diffrn_reflns_av_R_equivalents 0.0611
_diffrn_reflns_av_unetI/netI 0.0630
_diffrn_reflns_Laue_measured_fraction_full 0.971
_diffrn_reflns_Laue_measured_fraction_max 0.961
_diffrn_reflns_limit_h_max 27
_diffrn_reflns_limit_h_min -27
_diffrn_reflns_limit_k_max 20
_diffrn_reflns_limit_k_min -15
_diffrn_reflns_limit_l_max 21
_diffrn_reflns_limit_l_min -26
_diffrn_reflns_number 53956
_diffrn_reflns_point_group_measured_fraction_full 0.931
_diffrn_reflns_point_group_measured_fraction_max 0.916
_diffrn_reflns_theta_full 24.415
_diffrn_reflns_theta_max 25.511
_diffrn_reflns_theta_min 1.497
_diffrn_source 'Diamond beamline I19'
_exptl_absorpt_coefficient_mu 1.154
_exptl_absorpt_correction_T_max 0.950
_exptl_absorpt_correction_T_min 0.770
_exptl_absorpt_correction_type multi-scan
_exptl_absorpt_process_details SADABS
_exptl_crystal_colour colourless
_exptl_crystal_density_diffrn 1.186
_exptl_crystal_density_method 'not measured'
_exptl_crystal_description rod
_exptl_crystal_F_000 3072
_exptl_crystal_size_max 0.20
_exptl_crystal_size_mid 0.05
_exptl_crystal_size_min 0.05
_refine_diff_density_max 2.740
_refine_diff_density_min -1.223
_refine_diff_density_rms 0.118
_refine_ls_abs_structure_details
;
 Flack x determined using 5006 quotients [(I+)-(I-)]/[(I+)+(I-)]
 (Parsons, Flack and Wagner, Acta Cryst. B69 (2013) 249-259).
;
_refine_ls_abs_structure_Flack 0.037(6)
_refine_ls_extinction_method none
_refine_ls_goodness_of_fit_ref 1.053
_refine_ls_hydrogen_treatment mixed
_refine_ls_matrix_type full
_refine_ls_number_parameters 812
_refine_ls_number_reflns 15103
_refine_ls_number_restraints 67
_refine_ls_restrained_S_all 1.051
_refine_ls_R_factor_all 0.0787
_refine_ls_R_factor_gt 0.0629
_refine_ls_shift/su_max 0.001
_refine_ls_shift/su_mean 0.000
_refine_ls_structure_factor_coef Fsqd
_refine_ls_weighting_details 'w=1/[\s^2^(Fo^2^)+(0.1180P)^2^+0.2877P] where P=(Fo^2^+2Fc^2^)/3'
_refine_ls_weighting_scheme calc
_refine_ls_wR_factor_gt 0.1666
_refine_ls_wR_factor_ref 0.1767
_reflns_Friedel_coverage 0.857
_reflns_Friedel_fraction_full 0.889
_reflns_Friedel_fraction_max 0.869
_reflns_number_gt 12203
_reflns_number_total 15103
_reflns_threshold_expression 'I > 2\s(I)'
_cod_data_source_file c5dt00312a2.cif
_cod_data_source_block eh15
_cod_depositor_comments 'Adding full bibliography for 7034643--7034645.cif.'
_cod_database_code 7034643
_shelx_space_group_comment
;
The symmetry employed for this shelxl refinement is uniquely defined
by the following loop, which should always be used as a source of
symmetry information in preference to the above space-group names.
They are only intended as comments.
;
_shelx_estimated_absorpt_t_min 0.802
_shelx_estimated_absorpt_t_max 0.945
_shelxl_version_number 2014-3

loop_
_space_group_symop_operation_xyz
'x, y, z'
'-x, -y, z+1/2'
'x+1/2, -y+1/2, z'
'-x+1/2, y+1/2, z+1/2'

loop_
_atom_site_label
_atom_site_type_symbol
_atom_site_fract_x
_atom_site_fract_y
_atom_site_fract_z
_atom_site_U_iso_or_equiv
_atom_site_adp_type
_atom_site_occupancy
_atom_site_site_symmetry_order
_atom_site_calc_flag
_atom_site_refinement_flags_posn
_atom_site_refinement_flags_adp
Zn1 Zn 0.30984(4) 0.52355(6) 0.50237(5) 0.0322(2) Uani 1 1 d D .
Zn2 Zn 0.31492(4) 0.45930(6) 0.62026(5) 0.0303(2) Uani 1 1 d D .
Zn3 Zn 0.42211(4) 0.51421(7) 0.56429(6) 0.0423(3) Uani 1 1 d D .
Zn4 Zn 0.35965(5) 0.36397(7) 0.52194(6) 0.0420(3) Uani 1 1 d D .
H012 Hy 0.267(3) 0.523(5) 0.5726(17) 0.020 Uiso 1 1 d D U
H013 Hy 0.382(2) 0.575(4) 0.509(4) 0.020 Uiso 1 1 d D U
H014 Hy 0.309(4) 0.4199(19) 0.473(3) 0.020 Uiso 1 1 d D U
H023 Hy 0.383(2) 0.518(5) 0.637(2) 0.020 Uiso 1 1 d D U
H024 Hy 0.321(4) 0.355(3) 0.594(2) 0.020 Uiso 1 1 d D U
H034 Hy 0.432(2) 0.417(3) 0.525(4) 0.020 Uiso 1 1 d D U
N1 N 0.2199(3) 0.5558(4) 0.4032(4) 0.042(2) Uani 1 1 d . .
N2 N 0.2818(3) 0.6546(4) 0.4064(4) 0.0375(18) Uani 1 1 d . .
C1 C 0.2672(3) 0.5847(5) 0.4344(4) 0.035(2) Uani 1 1 d . .
C2 C 0.2052(4) 0.6059(6) 0.3554(6) 0.053(3) Uani 1 1 d . .
H2 H 0.1735 0.5980 0.3271 0.064 Uiso 1 1 calc R U
C3 C 0.2444(4) 0.6678(6) 0.3569(5) 0.051(3) Uani 1 1 d . .
H3 H 0.2463 0.7122 0.3295 0.061 Uiso 1 1 calc R U
C4 C 0.1930(3) 0.4751(5) 0.4101(5) 0.038(2) Uani 1 1 d . .
C5 C 0.2161(4) 0.4130(6) 0.3747(5) 0.041(2) Uani 1 1 d . .
C6 C 0.1860(4) 0.3375(6) 0.3787(6) 0.050(3) Uani 1 1 d . .
H6 H 0.1997 0.2927 0.3552 0.060 Uiso 1 1 calc R U
C7 C 0.1372(4) 0.3279(6) 0.4162(5) 0.049(3) Uani 1 1 d . .
H7 H 0.1175 0.2766 0.4181 0.058 Uiso 1 1 calc R U
C8 C 0.1161(4) 0.3908(6) 0.4510(5) 0.046(2) Uani 1 1 d . .
H8 H 0.0825 0.3820 0.4768 0.056 Uiso 1 1 calc R U
C9 C 0.1432(3) 0.4679(6) 0.4494(5) 0.044(2) Uani 1 1 d . .
C10 C 0.2681(4) 0.4236(6) 0.3325(5) 0.048(2) Uani 1 1 d . .
H10 H 0.2909 0.4728 0.3463 0.058 Uiso 1 1 calc R U
C11 C 0.3113(4) 0.3529(8) 0.3349(6) 0.059(3) Uani 1 1 d . .
H11A H 0.3228 0.3424 0.3769 0.088 Uiso 1 1 calc R U
H11B H 0.3475 0.3659 0.3112 0.088 Uiso 1 1 calc R U
H11C H 0.2919 0.3043 0.3180 0.088 Uiso 1 1 calc R U
C12 C 0.2470(6) 0.4407(8) 0.2683(6) 0.063(3) Uani 1 1 d . .
H12A H 0.2237 0.3942 0.2533 0.095 Uiso 1 1 calc R U
H12B H 0.2822 0.4493 0.2422 0.095 Uiso 1 1 calc R U
H12C H 0.2217 0.4897 0.2680 0.095 Uiso 1 1 calc R U
C13 C 0.1176(4) 0.5378(6) 0.4841(6) 0.056(3) Uani 1 1 d . .
H13 H 0.1499 0.5801 0.4883 0.067 Uiso 1 1 calc R U
C14 C 0.0965(7) 0.5159(9) 0.5452(8) 0.096(6) Uani 1 1 d . .
H14A H 0.0651 0.4741 0.5422 0.144 Uiso 1 1 calc R U
H14B H 0.0801 0.5643 0.5652 0.144 Uiso 1 1 calc R U
H14C H 0.1305 0.4946 0.5689 0.144 Uiso 1 1 calc R U
C15 C 0.0661(6) 0.5746(9) 0.4483(10) 0.108(7) Uani 1 1 d . .
H15A H 0.0802 0.5887 0.4076 0.163 Uiso 1 1 calc R U
H15B H 0.0517 0.6239 0.4687 0.163 Uiso 1 1 calc R U
H15C H 0.0331 0.5351 0.4453 0.163 Uiso 1 1 calc R U
C16 C 0.3325(4) 0.7093(6) 0.4173(4) 0.037(2) Uani 1 1 d . .
C17 C 0.3889(3) 0.6855(6) 0.3973(4) 0.035(2) Uani 1 1 d . .
C18 C 0.4336(4) 0.7443(6) 0.3977(5) 0.049(3) Uani 1 1 d . .
H18 H 0.4731 0.7304 0.3844 0.059 Uiso 1 1 calc R U
C19 C 0.4221(4) 0.8220(7) 0.4168(6) 0.058(3) Uani 1 1 d . .
H19 H 0.4528 0.8623 0.4146 0.069 Uiso 1 1 calc R U
C20 C 0.3653(5) 0.8423(6) 0.4396(5) 0.051(3) Uani 1 1 d . .
H20 H 0.3583 0.8958 0.4543 0.061 Uiso 1 1 calc R U
C21 C 0.3196(4) 0.7865(6) 0.4410(5) 0.042(2) Uani 1 1 d . .
C22 C 0.4026(4) 0.5987(6) 0.3742(4) 0.040(2) Uani 1 1 d . .
H22 H 0.3717 0.5616 0.3924 0.048 Uiso 1 1 calc R U
C23 C 0.4645(4) 0.5691(7) 0.3959(5) 0.052(3) Uani 1 1 d . .
H23A H 0.4681 0.5103 0.3888 0.078 Uiso 1 1 calc R U
H23B H 0.4689 0.5803 0.4391 0.078 Uiso 1 1 calc R U
H23C H 0.4963 0.5977 0.3735 0.078 Uiso 1 1 calc R U
C24 C 0.3968(5) 0.5913(7) 0.3068(5) 0.054(3) Uani 1 1 d . .
H24A H 0.4297 0.6213 0.2873 0.082 Uiso 1 1 calc R U
H24B H 0.3580 0.6141 0.2939 0.082 Uiso 1 1 calc R U
H24C H 0.3989 0.5337 0.2952 0.082 Uiso 1 1 calc R U
C25 C 0.2594(4) 0.8086(6) 0.4710(6) 0.051(3) Uani 1 1 d . .
H25 H 0.2311 0.7622 0.4637 0.061 Uiso 1 1 calc R U
C26 C 0.2299(6) 0.8818(8) 0.4498(7) 0.075(4) Uani 1 1 d . .
H26A H 0.1910 0.8881 0.4704 0.112 Uiso 1 1 calc R U
H26B H 0.2233 0.8779 0.4061 0.112 Uiso 1 1 calc R U
H26C H 0.2555 0.9292 0.4585 0.112 Uiso 1 1 calc R U
C27 C 0.2691(10) 0.814(2) 0.5369(9) 0.23(2) Uani 1 1 d . .
H27A H 0.3002 0.8549 0.5455 0.339 Uiso 1 1 calc R U
H27B H 0.2821 0.7609 0.5523 0.339 Uiso 1 1 calc R U
H27C H 0.2313 0.8299 0.5567 0.339 Uiso 1 1 calc R U
N3 N 0.2532(3) 0.3915(4) 0.7352(3) 0.0301(15) Uani 1 1 d . .
N4 N 0.2697(3) 0.5184(4) 0.7426(3) 0.0306(15) Uani 1 1 d . .
C28 C 0.2763(3) 0.4560(5) 0.7036(4) 0.0287(18) Uani 1 1 d . .
C29 C 0.2327(4) 0.4145(6) 0.7900(4) 0.036(2) Uani 1 1 d . .
H29 H 0.2142 0.3806 0.8195 0.043 Uiso 1 1 calc R U
C30 C 0.2434(4) 0.4950(6) 0.7948(4) 0.040(2) Uani 1 1 d . .
H30 H 0.2342 0.5288 0.8284 0.048 Uiso 1 1 calc R U
C31 C 0.2519(4) 0.3078(5) 0.7157(4) 0.036(2) Uani 1 1 d . .
C32 C 0.1963(4) 0.2773(6) 0.6993(4) 0.035(2) Uani 1 1 d . .
C33 C 0.1937(4) 0.1930(6) 0.6858(5) 0.042(2) Uani 1 1 d . .
H33 H 0.1563 0.1692 0.6747 0.051 Uiso 1 1 calc R U
C34 C 0.2443(4) 0.1452(6) 0.6886(4) 0.040(2) Uani 1 1 d . .
H34 H 0.2414 0.0885 0.6807 0.048 Uiso 1 1 calc R U
C35 C 0.2993(4) 0.1793(5) 0.7030(4) 0.0349(19) Uani 1 1 d . .
H35 H 0.3341 0.1454 0.7041 0.042 Uiso 1 1 calc R U
C36 C 0.3054(3) 0.2612(5) 0.7158(4) 0.0307(18) Uani 1 1 d . .
C37 C 0.1408(4) 0.3294(6) 0.6922(5) 0.041(2) Uani 1 1 d . .
H37 H 0.1527 0.3876 0.6982 0.050 Uiso 1 1 calc R U
C38 C 0.1135(6) 0.3204(8) 0.6279(7) 0.081(4) Uani 1 1 d . .
H38A H 0.1413 0.3436 0.5982 0.122 Uiso 1 1 calc R U
H38B H 0.0748 0.3495 0.6261 0.122 Uiso 1 1 calc R U
H38C H 0.1069 0.2626 0.6191 0.122 Uiso 1 1 calc R U
C39 C 0.0932(4) 0.3077(8) 0.7393(7) 0.075(4) Uani 1 1 d . .
H39A H 0.0807 0.2509 0.7337 0.113 Uiso 1 1 calc R U
H39B H 0.0582 0.3436 0.7345 0.113 Uiso 1 1 calc R U
H39C H 0.1102 0.3146 0.7798 0.113 Uiso 1 1 calc R U
C40 C 0.3657(3) 0.2981(6) 0.7317(4) 0.038(2) Uani 1 1 d . .
H40 H 0.3653 0.3552 0.7160 0.046 Uiso 1 1 calc R U
C41 C 0.4168(4) 0.2550(7) 0.7001(7) 0.062(3) Uani 1 1 d . .
H41A H 0.4244 0.2026 0.7199 0.094 Uiso 1 1 calc R U
H41B H 0.4532 0.2887 0.7021 0.094 Uiso 1 1 calc R U
H41C H 0.4059 0.2457 0.6578 0.094 Uiso 1 1 calc R U
C42 C 0.3756(5) 0.3041(8) 0.7997(5) 0.061(3) Uani 1 1 d . .
H42A H 0.3390 0.3251 0.8189 0.092 Uiso 1 1 calc R U
H42B H 0.4094 0.3411 0.8079 0.092 Uiso 1 1 calc R U
H42C H 0.3849 0.2500 0.8159 0.092 Uiso 1 1 calc R U
C43 C 0.2935(4) 0.6003(5) 0.7320(4) 0.0349(19) Uani 1 1 d . .
C44 C 0.2560(4) 0.6559(6) 0.7030(5) 0.043(2) Uani 1 1 d . .
C45 C 0.2826(6) 0.7350(7) 0.6945(5) 0.059(3) Uani 1 1 d . .
H45 H 0.2603 0.7765 0.6746 0.071 Uiso 1 1 calc R U
C46 C 0.3377(6) 0.7504(7) 0.7143(7) 0.070(4) Uani 1 1 d . .
H46 H 0.3534 0.8038 0.7091 0.083 Uiso 1 1 calc R U
C47 C 0.3731(5) 0.6935(7) 0.7417(7) 0.069(4) Uani 1 1 d . .
H47 H 0.4128 0.7074 0.7541 0.082 Uiso 1 1 calc R U
C48 C 0.3515(4) 0.6156(7) 0.7516(5) 0.047(3) Uani 1 1 d . .
C49 C 0.1943(5) 0.6354(7) 0.6826(6) 0.059(3) Uani 1 1 d . .
H49 H 0.1924 0.5753 0.6754 0.070 Uiso 1 1 calc R U
C50 C 0.1764(7) 0.6785(9) 0.6239(7) 0.093(5) Uani 1 1 d . .
H50A H 0.1723 0.7371 0.6314 0.140 Uiso 1 1 calc R U
H50B H 0.1378 0.6567 0.6095 0.140 Uiso 1 1 calc R U
H50C H 0.2076 0.6693 0.5933 0.140 Uiso 1 1 calc R U
C51 C 0.1492(5) 0.6565(9) 0.7334(8) 0.080(4) Uani 1 1 d . .
H51A H 0.1631 0.6324 0.7714 0.120 Uiso 1 1 calc R U
H51B H 0.1093 0.6348 0.7232 0.120 Uiso 1 1 calc R U
H51C H 0.1467 0.7159 0.7378 0.120 Uiso 1 1 calc R U
C52 C 0.3895(4) 0.5519(8) 0.7838(5) 0.054(3) Uani 1 1 d . .
H52 H 0.3726 0.4971 0.7736 0.065 Uiso 1 1 calc R U
C53 C 0.3863(5) 0.5622(11) 0.8515(6) 0.078(4) Uani 1 1 d . .
H53A H 0.3986 0.6177 0.8623 0.116 Uiso 1 1 calc R U
H53B H 0.4135 0.5230 0.8709 0.116 Uiso 1 1 calc R U
H53C H 0.3449 0.5526 0.8652 0.116 Uiso 1 1 calc R U
C54 C 0.4558(4) 0.5539(9) 0.7623(6) 0.069(4) Uani 1 1 d . .
H54A H 0.4753 0.6036 0.7772 0.103 Uiso 1 1 calc R U
H54B H 0.4570 0.5532 0.7181 0.103 Uiso 1 1 calc R U
H54C H 0.4772 0.5061 0.7781 0.103 Uiso 1 1 calc R U
N5 N 0.4992(3) 0.5660(5) 0.5813(4) 0.0424(19) Uani 1 1 d . .
Si1 Si 0.50590(11) 0.66850(18) 0.58252(14) 0.0482(7) Uani 1 1 d . .
Si2 Si 0.55522(11) 0.49756(19) 0.59186(15) 0.0483(7) Uani 1 1 d . .
C55 C 0.4319(5) 0.7187(7) 0.5687(7) 0.070(4) Uani 1 1 d . .
H55A H 0.4161 0.7015 0.5294 0.106 Uiso 1 1 calc R U
H55B H 0.4372 0.7780 0.5690 0.106 Uiso 1 1 calc R U
H55C H 0.4034 0.7031 0.6005 0.106 Uiso 1 1 calc R U
C56 C 0.5626(6) 0.7034(9) 0.5246(7) 0.074(4) Uani 1 1 d . .
H56A H 0.6018 0.6784 0.5332 0.111 Uiso 1 1 calc R U
H56B H 0.5664 0.7628 0.5264 0.111 Uiso 1 1 calc R U
H56C H 0.5490 0.6871 0.4843 0.111 Uiso 1 1 calc R U
C57 C 0.5329(5) 0.7105(8) 0.6562(6) 0.070(3) Uani 1 1 d . .
H57A H 0.5018 0.7025 0.6870 0.105 Uiso 1 1 calc R U
H57B H 0.5412 0.7688 0.6517 0.105 Uiso 1 1 calc R U
H57C H 0.5699 0.6822 0.6684 0.105 Uiso 1 1 calc R U
C58 C 0.5293(5) 0.4116(7) 0.6407(6) 0.060(3) Uani 1 1 d . .
H58A H 0.5274 0.4298 0.6828 0.091 Uiso 1 1 calc R U
H58B H 0.5578 0.3661 0.6373 0.091 Uiso 1 1 calc R U
H58C H 0.4892 0.3937 0.6276 0.091 Uiso 1 1 calc R U
C59 C 0.5821(5) 0.4532(9) 0.5192(7) 0.074(4) Uani 1 1 d . .
H59A H 0.5485 0.4253 0.4990 0.111 Uiso 1 1 calc R U
H59B H 0.6145 0.4141 0.5272 0.111 Uiso 1 1 calc R U
H59C H 0.5973 0.4968 0.4931 0.111 Uiso 1 1 calc R U
C60 C 0.6252(5) 0.5388(8) 0.6308(8) 0.078(4) Uani 1 1 d . .
H60A H 0.6402 0.5864 0.6086 0.118 Uiso 1 1 calc R U
H60B H 0.6565 0.4966 0.6315 0.118 Uiso 1 1 calc R U
H60C H 0.6152 0.5547 0.6722 0.118 Uiso 1 1 calc R U
N6 N 0.3668(3) 0.2557(5) 0.4876(4) 0.0385(17) Uani 1 1 d . .
Si3 Si 0.31053(12) 0.18756(17) 0.49635(14) 0.0449(6) Uani 1 1 d . .
Si4 Si 0.43792(11) 0.23520(19) 0.46218(15) 0.0499(7) Uani 1 1 d . .
C61 C 0.2423(4) 0.2375(7) 0.5296(5) 0.054(3) Uani 1 1 d . .
H61A H 0.2539 0.2674 0.5661 0.080 Uiso 1 1 calc R U
H61B H 0.2124 0.1958 0.5400 0.080 Uiso 1 1 calc R U
H61C H 0.2249 0.2754 0.5002 0.080 Uiso 1 1 calc R U
C62 C 0.2857(6) 0.1408(8) 0.4229(6) 0.065(3) Uani 1 1 d . .
H62A H 0.2756 0.1841 0.3941 0.098 Uiso 1 1 calc R U
H62B H 0.2501 0.1066 0.4299 0.098 Uiso 1 1 calc R U
H62C H 0.3185 0.1074 0.4065 0.098 Uiso 1 1 calc R U
C63 C 0.3311(7) 0.0996(7) 0.5453(6) 0.071(4) Uani 1 1 d . .
H63A H 0.3553 0.0606 0.5220 0.107 Uiso 1 1 calc R U
H63B H 0.2943 0.0728 0.5597 0.107 Uiso 1 1 calc R U
H63C H 0.3547 0.1190 0.5799 0.107 Uiso 1 1 calc R U
C64 C 0.4928(4) 0.2292(7) 0.5259(6) 0.063(3) Uani 1 1 d . .
H64A H 0.4896 0.2784 0.5507 0.094 Uiso 1 1 calc R U
H64B H 0.5339 0.2247 0.5098 0.094 Uiso 1 1 calc R U
H64C H 0.4838 0.1812 0.5507 0.094 Uiso 1 1 calc R U
C65 C 0.4439(5) 0.1347(10) 0.4209(7) 0.086(5) Uani 1 1 d . .
H65A H 0.4222 0.0926 0.4435 0.129 Uiso 1 1 calc R U
H65B H 0.4865 0.1193 0.4172 0.129 Uiso 1 1 calc R U
H65C H 0.4262 0.1401 0.3805 0.129 Uiso 1 1 calc R U
C66 C 0.4658(5) 0.3108(10) 0.4075(7) 0.079(4) Uani 1 1 d . .
H66A H 0.4445 0.3041 0.3691 0.118 Uiso 1 1 calc R U
H66B H 0.5092 0.3029 0.4012 0.118 Uiso 1 1 calc R U
H66C H 0.4586 0.3658 0.4232 0.118 Uiso 1 1 calc R U
O1 O 0.0899(5) 0.5316(7) 0.2594(6) 0.099(4) Uani 1 1 d . .
C67 C 0.0624(11) 0.4718(14) 0.2914(11) 0.151(11) Uani 1 1 d . .
H67A H 0.0376 0.4976 0.3233 0.181 Uiso 1 1 calc R U
H67B H 0.0940 0.4392 0.3118 0.181 Uiso 1 1 calc R U
C68 C 0.0263(10) 0.4198(13) 0.2596(10) 0.124(7) Uani 1 1 d . .
H68A H -0.0148 0.4184 0.2769 0.149 Uiso 1 1 calc R U
H68B H 0.0432 0.3639 0.2600 0.149 Uiso 1 1 calc R U
C69 C 0.0251(10) 0.4528(13) 0.1968(10) 0.126(8) Uani 1 1 d . .
H69A H 0.0288 0.4085 0.1667 0.151 Uiso 1 1 calc R U
H69B H -0.0127 0.4833 0.1891 0.151 Uiso 1 1 calc R U
C70 C 0.0782(9) 0.5074(13) 0.1949(11) 0.115(7) Uani 1 1 d . .
H70A H 0.0696 0.5560 0.1699 0.138 Uiso 1 1 calc R U
H70B H 0.1135 0.4787 0.1778 0.138 Uiso 1 1 calc R U

loop_
_atom_site_aniso_label
_atom_site_aniso_U_11
_atom_site_aniso_U_22
_atom_site_aniso_U_33
_atom_site_aniso_U_23
_atom_site_aniso_U_13
_atom_site_aniso_U_12
Zn1 0.0240(4) 0.0372(5) 0.0354(7) 0.0062(4) 0.0004(4) 0.0011(3)
Zn2 0.0264(4) 0.0352(5) 0.0292(6) 0.0028(4) -0.0001(4) -0.0004(3)
Zn3 0.0274(4) 0.0511(6) 0.0486(7) 0.0053(5) -0.0081(4) -0.0087(4)
Zn4 0.0430(5) 0.0417(6) 0.0412(7) -0.0044(5) -0.0026(4) 0.0040(4)
N1 0.031(3) 0.032(4) 0.063(6) 0.020(4) -0.017(3) -0.008(3)
N2 0.022(3) 0.035(4) 0.056(5) 0.011(4) -0.014(3) -0.005(3)
C1 0.017(3) 0.038(5) 0.050(6) 0.006(4) -0.006(3) 0.002(3)
C2 0.039(4) 0.045(6) 0.076(9) 0.018(6) -0.024(5) -0.014(4)
C3 0.039(4) 0.041(5) 0.072(8) 0.024(5) -0.021(5) -0.013(4)
C4 0.030(4) 0.027(4) 0.056(7) 0.011(4) -0.009(4) -0.007(3)
C5 0.032(4) 0.041(5) 0.050(6) 0.007(4) -0.008(4) -0.009(3)
C6 0.049(5) 0.037(5) 0.064(8) 0.000(5) -0.012(5) -0.002(4)
C7 0.035(4) 0.038(5) 0.073(8) 0.008(5) -0.007(4) -0.015(4)
C8 0.034(4) 0.041(5) 0.064(7) 0.012(5) -0.008(4) -0.006(4)
C9 0.025(4) 0.037(5) 0.069(8) 0.011(4) -0.011(4) -0.004(3)
C10 0.042(5) 0.051(6) 0.053(7) -0.005(5) 0.000(4) -0.019(4)
C11 0.038(5) 0.079(8) 0.059(8) 0.002(6) -0.001(4) -0.002(5)
C12 0.070(7) 0.058(7) 0.062(9) 0.005(6) 0.006(6) -0.016(6)
C13 0.026(4) 0.042(5) 0.100(10) -0.005(5) 0.004(5) -0.011(4)
C14 0.076(8) 0.077(9) 0.133(16) -0.029(9) 0.060(9) -0.033(7)
C15 0.066(7) 0.066(8) 0.193(19) -0.037(10) -0.065(10) 0.028(7)
C16 0.032(4) 0.040(5) 0.039(6) 0.015(4) -0.004(4) -0.011(3)
C17 0.024(3) 0.047(5) 0.033(5) 0.008(4) -0.005(3) -0.005(3)
C18 0.035(4) 0.059(7) 0.053(7) 0.011(5) -0.001(4) -0.008(4)
C19 0.040(5) 0.066(7) 0.068(8) -0.004(6) -0.004(5) -0.032(5)
C20 0.053(5) 0.044(6) 0.055(7) 0.003(5) -0.004(5) -0.015(4)
C21 0.037(4) 0.039(5) 0.049(7) 0.006(5) -0.014(4) -0.009(4)
C22 0.029(4) 0.053(6) 0.038(6) 0.015(4) -0.004(3) -0.003(4)
C23 0.030(4) 0.070(7) 0.056(7) 0.008(6) 0.005(4) 0.011(4)
C24 0.058(6) 0.058(7) 0.048(8) 0.004(5) 0.000(5) -0.002(5)
C25 0.036(4) 0.042(5) 0.074(8) 0.014(5) 0.010(5) 0.001(4)
C26 0.085(8) 0.061(8) 0.078(10) 0.016(7) 0.031(7) 0.027(6)
C27 0.132(16) 0.46(5) 0.080(15) 0.12(2) 0.059(12) 0.18(3)
N3 0.022(3) 0.041(4) 0.027(4) 0.002(3) -0.003(3) 0.002(3)
N4 0.027(3) 0.042(4) 0.023(4) 0.004(3) 0.000(3) 0.001(3)
C28 0.023(3) 0.028(4) 0.035(5) 0.003(4) -0.004(3) 0.003(3)
C29 0.035(4) 0.048(5) 0.025(6) 0.004(4) 0.004(3) 0.001(4)
C30 0.032(4) 0.054(6) 0.033(6) -0.004(4) -0.003(4) 0.011(4)
C31 0.039(4) 0.032(4) 0.036(6) 0.012(4) 0.004(4) 0.001(3)
C32 0.037(4) 0.040(5) 0.029(5) 0.012(4) -0.001(3) -0.004(3)
C33 0.052(5) 0.037(5) 0.037(6) 0.008(4) -0.009(4) -0.009(4)
C34 0.049(5) 0.038(5) 0.034(6) 0.009(4) -0.003(4) -0.003(4)
C35 0.038(4) 0.035(5) 0.032(5) 0.008(4) 0.001(3) 0.006(3)
C36 0.022(3) 0.039(5) 0.031(5) 0.010(4) -0.002(3) 0.000(3)
C37 0.035(4) 0.050(6) 0.039(6) 0.008(4) -0.009(4) -0.001(4)
C38 0.075(8) 0.077(8) 0.091(11) 0.017(8) -0.054(8) 0.014(6)
C39 0.026(4) 0.077(8) 0.123(12) 0.031(8) 0.012(6) 0.010(5)
C40 0.029(4) 0.036(5) 0.050(6) 0.010(4) 0.001(4) -0.002(3)
C41 0.030(4) 0.056(6) 0.101(10) 0.004(6) 0.020(5) 0.007(4)
C42 0.041(5) 0.084(8) 0.059(8) 0.005(6) -0.004(5) -0.015(5)
C43 0.042(4) 0.037(5) 0.026(5) -0.011(4) 0.003(3) -0.001(4)
C44 0.048(5) 0.036(5) 0.045(6) -0.008(4) -0.002(4) 0.006(4)
C45 0.083(8) 0.040(6) 0.055(8) -0.005(5) 0.008(6) 0.014(5)
C46 0.070(7) 0.038(6) 0.101(11) -0.018(6) 0.034(7) -0.010(5)
C47 0.041(5) 0.051(7) 0.113(11) -0.033(7) 0.021(6) -0.010(5)
C48 0.030(4) 0.062(6) 0.048(7) -0.026(5) 0.006(4) 0.004(4)
C49 0.058(6) 0.040(6) 0.077(9) -0.002(5) -0.027(6) 0.010(4)
C50 0.123(11) 0.084(9) 0.073(10) -0.037(9) -0.053(9) 0.050(9)
C51 0.041(5) 0.079(9) 0.120(12) 0.029(8) -0.034(7) -0.008(5)
C52 0.029(4) 0.080(8) 0.052(8) -0.014(6) -0.010(4) 0.006(4)
C53 0.040(5) 0.125(12) 0.068(10) -0.008(8) -0.001(5) 0.016(6)
C54 0.037(5) 0.106(10) 0.064(8) -0.020(7) -0.005(5) 0.020(5)
N5 0.022(3) 0.043(4) 0.062(6) 0.013(4) -0.009(3) -0.007(3)
Si1 0.0385(12) 0.0494(15) 0.057(2) 0.0022(14) -0.0171(12) -0.0074(11)
Si2 0.0282(11) 0.0588(17) 0.0579(19) 0.0047(14) -0.0139(11) -0.0047(11)
C55 0.062(6) 0.052(6) 0.098(10) -0.008(7) -0.039(7) 0.007(5)
C56 0.071(7) 0.076(8) 0.076(9) 0.012(7) -0.021(7) -0.025(6)
C57 0.058(6) 0.072(8) 0.080(9) -0.016(7) -0.021(6) -0.013(6)
C58 0.067(6) 0.051(6) 0.064(9) 0.003(5) -0.025(5) -0.001(5)
C59 0.038(5) 0.093(9) 0.090(10) 0.004(8) 0.014(6) 0.012(5)
C60 0.051(6) 0.077(8) 0.107(12) 0.013(8) -0.042(7) -0.003(6)
N6 0.037(3) 0.039(4) 0.039(5) -0.010(3) -0.005(3) 0.006(3)
Si3 0.0514(14) 0.0453(14) 0.0380(17) -0.0038(13) -0.0010(11) -0.0021(11)
Si4 0.0364(12) 0.0654(19) 0.0478(19) -0.0147(14) -0.0085(11) 0.0091(12)
C61 0.039(5) 0.069(7) 0.052(7) 0.003(5) 0.004(4) -0.007(4)
C62 0.068(7) 0.068(8) 0.059(9) -0.017(6) -0.004(6) -0.015(6)
C63 0.096(9) 0.045(6) 0.073(10) 0.001(6) -0.001(7) 0.009(6)
C64 0.046(5) 0.070(7) 0.072(8) -0.026(6) -0.023(5) 0.022(5)
C65 0.051(6) 0.126(13) 0.081(11) -0.054(9) -0.017(6) 0.023(7)
C66 0.045(6) 0.118(12) 0.072(9) 0.007(8) 0.011(5) 0.016(6)
O1 0.089(7) 0.082(7) 0.126(11) 0.018(6) -0.034(7) -0.033(5)
C67 0.17(2) 0.149(19) 0.14(2) 0.040(15) -0.063(16) -0.110(17)
C68 0.147(16) 0.120(15) 0.105(15) 0.007(12) 0.010(12) -0.077(14)
C69 0.133(16) 0.127(16) 0.117(17) 0.000(13) -0.042(12) -0.071(13)
C70 0.109(13) 0.107(14) 0.129(19) 0.030(13) -0.018(12) -0.015(11)

loop_
_atom_type_symbol
_atom_type_description
_atom_type_scat_dispersion_real
_atom_type_scat_dispersion_imag
_atom_type_scat_source
C C 0.0029 0.0015 'International Tables Vol C Tables 4.2.6.8 and 6.1.1.4'
H H 0.0000 0.0000 'International Tables Vol C Tables 4.2.6.8 and 6.1.1.4'
N N 0.0057 0.0031 'International Tables Vol C Tables 4.2.6.8 and 6.1.1.4'
O O 0.0101 0.0057 'International Tables Vol C Tables 4.2.6.8 and 6.1.1.4'
Si Si 0.0679 0.0668 'International Tables Vol C Tables 4.2.6.8 and 6.1.1.4'
Zn Zn 0.2774 1.3615 'International Tables Vol C Tables 4.2.6.8 and 6.1.1.4'
Hy Hy 0.0000 0.0000 'International Tables Vol C Tables 4.2.6.8 and 6.1.1.4'

loop_
_geom_angle_atom_site_label_1
_geom_angle_atom_site_label_2
_geom_angle_atom_site_label_3
_geom_angle
Zn2 Zn1 Zn3 59.89(4)
Zn2 Zn1 Zn4 60.27(4)
Zn2 Zn1 H012 39.4(12)
Zn2 Zn1 H013 93.6(19)
Zn2 Zn1 H014 89(2)
Zn2 Zn1 C1 152.3(2)
Zn3 Zn1 Zn4 62.78(4)
Zn3 Zn1 H012 93(2)
Zn3 Zn1 H013 38.3(12)
Zn3 Zn1 H014 97.5(16)
Zn3 Zn1 C1 141.9(2)
Zn4 Zn1 H012 93.6(19)
Zn4 Zn1 H013 94(2)
Zn4 Zn1 H014 37.4(12)
Zn4 Zn1 C1 137.5(3)
H012 Zn1 H013 113(4)
H012 Zn1 H014 107(4)
H012 Zn1 C1 113.1(12)
H013 Zn1 H014 118(4)
H013 Zn1 C1 103.9(13)
H014 Zn1 C1 101.2(15)
Zn1 Zn2 Zn3 60.53(4)
Zn1 Zn2 Zn4 60.87(4)
Zn1 Zn2 H012 39.3(12)
Zn1 Zn2 H023 91(2)
Zn1 Zn2 H024 93.5(19)
Zn1 Zn2 C28 146.5(2)
Zn3 Zn2 Zn4 63.21(4)
Zn3 Zn2 H012 93(2)
Zn3 Zn2 H023 39.0(12)
Zn3 Zn2 H024 95.7(19)
Zn3 Zn2 C28 139.4(2)
Zn4 Zn2 H012 94.2(19)
Zn4 Zn2 H023 98.7(17)
Zn4 Zn2 H024 38.2(12)
Zn4 Zn2 C28 145.3(2)
H012 Zn2 H023 107(4)
H012 Zn2 H024 113(4)
H012 Zn2 C28 107.2(12)
H023 Zn2 H024 120(4)
H023 Zn2 C28 100.6(12)
H024 Zn2 C28 107.1(13)
Zn1 Zn3 Zn2 59.58(4)
Zn1 Zn3 Zn4 59.11(4)
Zn1 Zn3 H013 38.2(12)
Zn1 Zn3 H023 90(2)
Zn1 Zn3 H034 86(2)
Zn1 Zn3 N5 146.9(2)
Zn2 Zn3 Zn4 58.92(4)
Zn2 Zn3 H013 93.3(18)
Zn2 Zn3 H023 39.3(12)
Zn2 Zn3 H034 91.8(18)
Zn2 Zn3 N5 142.4(3)
Zn4 Zn3 H013 91(2)
Zn4 Zn3 H023 94.8(17)
Zn4 Zn3 H034 35.4(13)
Zn4 Zn3 N5 146.2(2)
H013 Zn3 H023 110(4)
H013 Zn3 H034 102(5)
H013 Zn3 N5 108.9(13)
H023 Zn3 H034 120(4)
H023 Zn3 N5 103.4(13)
H034 Zn3 N5 111.5(14)
Zn1 Zn4 Zn2 58.87(4)
Zn1 Zn4 Zn3 58.11(4)
Zn1 Zn4 H014 37.7(13)
Zn1 Zn4 H024 91.7(19)
Zn1 Zn4 H034 85(2)
Zn1 Zn4 N6 143.8(2)
Zn2 Zn4 Zn3 57.87(4)
Zn2 Zn4 H014 88(2)
Zn2 Zn4 H024 38.2(12)
Zn2 Zn4 H034 90.8(18)
Zn2 Zn4 N6 145.9(2)
Zn3 Zn4 H014 93.2(16)
Zn3 Zn4 H024 90.7(19)
Zn3 Zn4 H034 35.4(13)
Zn3 Zn4 N6 147.6(2)
H014 Zn4 H024 106(4)
H014 Zn4 H034 109(4)
H014 Zn4 N6 106.4(13)
H024 Zn4 H034 115(4)
H024 Zn4 N6 107.8(13)
H034 Zn4 N6 112.4(13)
Zn1 H012 Zn2 101(2)
Zn1 H013 Zn3 104(2)
Zn1 H014 Zn4 105(2)
Zn2 H023 Zn3 102(2)
Zn2 H024 Zn4 104(2)
Zn3 H034 Zn4 109(3)
C1 N1 C2 111.7(7)
C1 N1 C4 125.8(7)
C2 N1 C4 121.7(8)
C1 N2 C3 110.7(7)
C1 N2 C16 129.4(7)
C3 N2 C16 119.6(7)
Zn1 C1 N1 124.6(6)
Zn1 C1 N2 130.4(6)
N1 C1 N2 104.6(7)
N1 C2 H2 126.9
N1 C2 C3 106.3(8)
H2 C2 C3 126.9
N2 C3 C2 106.8(8)
N2 C3 H3 126.6
C2 C3 H3 126.6
N1 C4 C5 117.2(8)
N1 C4 C9 117.4(8)
C5 C4 C9 125.2(8)
C4 C5 C6 116.0(9)
C4 C5 C10 123.6(8)
C6 C5 C10 120.3(9)
C5 C6 H6 119.7
C5 C6 C7 120.6(10)
H6 C6 C7 119.7
C6 C7 H7 119.2
C6 C7 C8 121.5(9)
H7 C7 C8 119.2
C7 C8 H8 119.3
C7 C8 C9 121.4(9)
H8 C8 C9 119.3
C4 C9 C8 115.2(9)
C4 C9 C13 123.4(8)
C8 C9 C13 121.3(9)
C5 C10 H10 106.9
C5 C10 C11 112.3(9)
C5 C10 C12 111.7(8)
H10 C10 C11 106.9
H10 C10 C12 106.9
C11 C10 C12 111.7(10)
C10 C11 H11A 109.5
C10 C11 H11B 109.5
C10 C11 H11C 109.5
H11A C11 H11B 109.5
H11A C11 H11C 109.5
H11B C11 H11C 109.5
C10 C12 H12A 109.5
C10 C12 H12B 109.5
C10 C12 H12C 109.5
H12A C12 H12B 109.5
H12A C12 H12C 109.5
H12B C12 H12C 109.5
C9 C13 H13 108.1
C9 C13 C14 113.8(10)
C9 C13 C15 108.9(11)
H13 C13 C14 108.1
H13 C13 C15 108.1
C14 C13 C15 109.8(12)
C13 C14 H14A 109.5
C13 C14 H14B 109.5
C13 C14 H14C 109.5
H14A C14 H14B 109.5
H14A C14 H14C 109.5
H14B C14 H14C 109.5
C13 C15 H15A 109.5
C13 C15 H15B 109.5
C13 C15 H15C 109.5
H15A C15 H15B 109.5
H15A C15 H15C 109.5
H15B C15 H15C 109.5
N2 C16 C17 118.0(9)
N2 C16 C21 117.5(7)
C17 C16 C21 124.0(8)
C16 C17 C18 116.6(9)
C16 C17 C22 122.9(7)
C18 C17 C22 120.4(8)
C17 C18 H18 119.4
C17 C18 C19 121.3(9)
H18 C18 C19 119.4
C18 C19 H19 120.0
C18 C19 C20 120.1(8)
H19 C19 C20 120.0
C19 C20 H20 119.4
C19 C20 C21 121.2(10)
H20 C20 C21 119.4
C16 C21 C20 116.6(9)
C16 C21 C25 123.6(8)
C20 C21 C25 119.7(10)
C17 C22 H22 107.1
C17 C22 C23 111.4(8)
C17 C22 C24 112.7(8)
H22 C22 C23 107.1
H22 C22 C24 107.1
C23 C22 C24 111.2(8)
C22 C23 H23A 109.5
C22 C23 H23B 109.5
C22 C23 H23C 109.5
H23A C23 H23B 109.5
H23A C23 H23C 109.5
H23B C23 H23C 109.5
C22 C24 H24A 109.5
C22 C24 H24B 109.5
C22 C24 H24C 109.5
H24A C24 H24B 109.5
H24A C24 H24C 109.5
H24B C24 H24C 109.5
C21 C25 H25 107.2
C21 C25 C26 116.6(9)
C21 C25 C27 108.5(10)
H25 C25 C26 107.2
H25 C25 C27 107.2
C26 C25 C27 109.6(15)
C25 C26 H26A 109.5
C25 C26 H26B 109.5
C25 C26 H26C 109.5
H26A C26 H26B 109.5
H26A C26 H26C 109.5
H26B C26 H26C 109.5
C25 C27 H27A 109.5
C25 C27 H27B 109.5
C25 C27 H27C 109.5
H27A C27 H27B 109.5
H27A C27 H27C 109.5
H27B C27 H27C 109.5
C28 N3 C29 111.6(8)
C28 N3 C31 126.4(7)
C29 N3 C31 122.0(7)
C28 N4 C30 112.3(7)
C28 N4 C43 123.9(7)
C30 N4 C43 123.6(8)
Zn2 C28 N3 129.9(6)
Zn2 C28 N4 127.3(6)
N3 C28 N4 102.7(7)
N3 C29 H29 126.7
N3 C29 C30 106.6(8)
H29 C29 C30 126.7
N4 C30 C29 106.7(8)
N4 C30 H30 126.6
C29 C30 H30 126.6
N3 C31 C32 116.3(7)
N3 C31 C36 120.0(7)
C32 C31 C36 123.7(8)
C31 C32 C33 116.5(8)
C31 C32 C37 123.4(8)
C33 C32 C37 120.0(8)
C32 C33 H33 119.4
C32 C33 C34 121.1(8)
H33 C33 C34 119.4
C33 C34 H34 119.9
C33 C34 C35 120.2(9)
H34 C34 C35 119.9
C34 C35 H35 119.1
C34 C35 C36 121.9(8)
H35 C35 C36 119.1
C31 C36 C35 116.5(7)
C31 C36 C40 121.8(8)
C35 C36 C40 121.7(7)
C32 C37 H37 108.3
C32 C37 C38 111.1(9)
C32 C37 C39 111.2(8)
H37 C37 C38 108.3
H37 C37 C39 108.3
C38 C37 C39 109.5(9)
C37 C38 H38A 109.5
C37 C38 H38B 109.5
C37 C38 H38C 109.5
H38A C38 H38B 109.5
H38A C38 H38C 109.5
H38B C38 H38C 109.5
C37 C39 H39A 109.5
C37 C39 H39B 109.5
C37 C39 H39C 109.5
H39A C39 H39B 109.5
H39A C39 H39C 109.5
H39B C39 H39C 109.5
C36 C40 H40 106.6
C36 C40 C41 111.6(8)
C36 C40 C42 112.6(7)
H40 C40 C41 106.6
H40 C40 C42 106.6
C41 C40 C42 112.4(9)
C40 C41 H41A 109.5
C40 C41 H41B 109.5
C40 C41 H41C 109.5
H41A C41 H41B 109.5
H41A C41 H41C 109.5
H41B C41 H41C 109.5
C40 C42 H42A 109.5
C40 C42 H42B 109.5
C40 C42 H42C 109.5
H42A C42 H42B 109.5
H42A C42 H42C 109.5
H42B C42 H42C 109.5
N4 C43 C44 117.6(7)
N4 C43 C48 116.9(8)
C44 C43 C48 125.6(9)
C43 C44 C45 114.1(9)
C43 C44 C49 122.9(9)
C45 C44 C49 123.0(9)
C44 C45 H45 119.7
C44 C45 C46 120.6(11)
H45 C45 C46 119.7
C45 C46 H46 118.4
C45 C46 C47 123.2(11)
H46 C46 C47 118.4
C46 C47 H47 119.8
C46 C47 C48 120.4(10)
H47 C47 C48 119.8
C43 C48 C47 116.1(10)
C43 C48 C52 122.6(10)
C47 C48 C52 121.3(9)
C44 C49 H49 108.1
C44 C49 C50 113.1(12)
C44 C49 C51 108.9(10)
H49 C49 C50 108.1
H49 C49 C51 108.1
C50 C49 C51 110.3(10)
C49 C50 H50A 109.5
C49 C50 H50B 109.5
C49 C50 H50C 109.5
H50A C50 H50B 109.5
H50A C50 H50C 109.5
H50B C50 H50C 109.5
C49 C51 H51A 109.5
C49 C51 H51B 109.5
C49 C51 H51C 109.5
H51A C51 H51B 109.5
H51A C51 H51C 109.5
H51B C51 H51C 109.5
C48 C52 H52 107.8
C48 C52 C53 111.2(10)
C48 C52 C54 111.6(10)
H52 C52 C53 107.8
H52 C52 C54 107.8
C53 C52 C54 110.3(9)
C52 C53 H53A 109.5
C52 C53 H53B 109.5
C52 C53 H53C 109.5
H53A C53 H53B 109.5
H53A C53 H53C 109.5
H53B C53 H53C 109.5
C52 C54 H54A 109.5
C52 C54 H54B 109.5
C52 C54 H54C 109.5
H54A C54 H54B 109.5
H54A C54 H54C 109.5
H54B C54 H54C 109.5
Zn3 N5 Si1 121.0(4)
Zn3 N5 Si2 112.4(4)
Si1 N5 Si2 126.5(4)
N5 Si1 C55 111.2(4)
N5 Si1 C56 110.5(6)
N5 Si1 C57 114.2(5)
C55 Si1 C56 109.9(7)
C55 Si1 C57 105.2(6)
C56 Si1 C57 105.5(6)
N5 Si2 C58 110.9(5)
N5 Si2 C59 112.0(5)
N5 Si2 C60 115.2(5)
C58 Si2 C59 107.6(6)
C58 Si2 C60 104.9(6)
C59 Si2 C60 105.7(7)
Si1 C55 H55A 109.5
Si1 C55 H55B 109.5
Si1 C55 H55C 109.5
H55A C55 H55B 109.5
H55A C55 H55C 109.5
H55B C55 H55C 109.5
Si1 C56 H56A 109.5
Si1 C56 H56B 109.5
Si1 C56 H56C 109.5
H56A C56 H56B 109.5
H56A C56 H56C 109.5
H56B C56 H56C 109.5
Si1 C57 H57A 109.5
Si1 C57 H57B 109.5
Si1 C57 H57C 109.5
H57A C57 H57B 109.5
H57A C57 H57C 109.5
H57B C57 H57C 109.5
Si2 C58 H58A 109.5
Si2 C58 H58B 109.5
Si2 C58 H58C 109.5
H58A C58 H58B 109.5
H58A C58 H58C 109.5
H58B C58 H58C 109.5
Si2 C59 H59A 109.5
Si2 C59 H59B 109.5
Si2 C59 H59C 109.5
H59A C59 H59B 109.5
H59A C59 H59C 109.5
H59B C59 H59C 109.5
Si2 C60 H60A 109.5
Si2 C60 H60B 109.5
Si2 C60 H60C 109.5
H60A C60 H60B 109.5
H60A C60 H60C 109.5
H60B C60 H60C 109.5
Zn4 N6 Si3 120.2(4)
Zn4 N6 Si4 112.6(4)
Si3 N6 Si4 126.1(5)
N6 Si3 C61 110.6(4)
N6 Si3 C62 112.8(5)
N6 Si3 C63 113.6(5)
C61 Si3 C62 106.5(6)
C61 Si3 C63 108.0(6)
C62 Si3 C63 105.0(6)
N6 Si4 C64 111.3(5)
N6 Si4 C65 113.3(5)
N6 Si4 C66 113.2(5)
C64 Si4 C65 105.9(6)
C64 Si4 C66 108.3(6)
C65 Si4 C66 104.3(7)
Si3 C61 H61A 109.5
Si3 C61 H61B 109.5
Si3 C61 H61C 109.5
H61A C61 H61B 109.5
H61A C61 H61C 109.5
H61B C61 H61C 109.5
Si3 C62 H62A 109.5
Si3 C62 H62B 109.5
Si3 C62 H62C 109.5
H62A C62 H62B 109.5
H62A C62 H62C 109.5
H62B C62 H62C 109.5
Si3 C63 H63A 109.5
Si3 C63 H63B 109.5
Si3 C63 H63C 109.5
H63A C63 H63B 109.5
H63A C63 H63C 109.5
H63B C63 H63C 109.5
Si4 C64 H64A 109.5
Si4 C64 H64B 109.5
Si4 C64 H64C 109.5
H64A C64 H64B 109.5
H64A C64 H64C 109.5
H64B C64 H64C 109.5
Si4 C65 H65A 109.5
Si4 C65 H65B 109.5
Si4 C65 H65C 109.5
H65A C65 H65B 109.5
H65A C65 H65C 109.5
H65B C65 H65C 109.5
Si4 C66 H66A 109.5
Si4 C66 H66B 109.5
Si4 C66 H66C 109.5
H66A C66 H66B 109.5
H66A C66 H66C 109.5
H66B C66 H66C 109.5
C67 O1 C70 103.1(14)
O1 C67 H67A 108.2
O1 C67 H67B 108.2
O1 C67 C68 116.5(19)
H67A C67 H67B 107.3
H67A C67 C68 108.2
H67B C67 C68 108.2
C67 C68 H68A 110.7
C67 C68 H68B 110.7
C67 C68 C69 105.4(15)
H68A C68 H68B 108.8
H68A C68 C69 110.7
H68B C68 C69 110.7
C68 C69 H69A 111.1
C68 C69 H69B 111.1
C68 C69 C70 103.4(15)
H69A C69 H69B 109.0
H69A C69 C70 111.1
H69B C69 C70 111.1
O1 C70 C69 105.7(17)
O1 C70 H70A 110.6
O1 C70 H70B 110.6
C69 C70 H70A 110.6
C69 C70 H70B 110.6
H70A C70 H70B 108.7

loop_
_geom_bond_atom_site_label_1
_geom_bond_atom_site_label_2
_geom_bond_distance
Zn1 Zn2 2.8172(16)
Zn1 Zn3 2.8442(15)
Zn1 Zn4 2.8748(16)
Zn1 H012 1.82(3)
Zn1 H013 1.81(3)
Zn1 H014 1.82(3)
Zn1 C1 2.040(8)
Zn2 Zn3 2.8261(15)
Zn2 Zn4 2.8580(17)
Zn2 H012 1.82(3)
Zn2 H023 1.83(3)
Zn2 H024 1.82(3)
Zn2 C28 2.035(9)
Zn3 Zn4 2.9789(16)
Zn3 H013 1.81(3)
Zn3 H023 1.82(3)
Zn3 H034 1.83(3)
Zn3 N5 1.944(6)
Zn4 H014 1.81(3)
Zn4 H024 1.82(3)
Zn4 H034 1.83(3)
Zn4 N6 1.939(7)
N1 C1 1.342(11)
N1 C2 1.379(13)
N1 C4 1.460(10)
N2 C1 1.345(11)
N2 C3 1.390(12)
N2 C16 1.458(10)
C2 H2 0.950
C2 C3 1.337(13)
C3 H3 0.950
C4 C5 1.383(14)
C4 C9 1.410(14)
C5 C6 1.410(13)
C5 C10 1.494(13)
C6 H6 0.950
C6 C7 1.373(15)
C7 H7 0.950
C7 C8 1.370(15)
C8 H8 0.950
C8 C9 1.401(13)
C9 C13 1.491(15)
C10 H10 1.000
C10 C11 1.505(16)
C10 C12 1.523(17)
C11 H11A 0.980
C11 H11B 0.980
C11 H11C 0.980
C12 H12A 0.980
C12 H12B 0.980
C12 H12C 0.980
C13 H13 1.000
C13 C14 1.48(2)
C13 C15 1.516(16)
C14 H14A 0.980
C14 H14B 0.980
C14 H14C 0.980
C15 H15A 0.980
C15 H15B 0.980
C15 H15C 0.980
C16 C17 1.382(12)
C16 C21 1.401(14)
C17 C18 1.382(12)
C17 C22 1.544(14)
C18 H18 0.950
C18 C19 1.369(16)
C19 H19 0.950
C19 C20 1.396(15)
C20 H20 0.950
C20 C21 1.364(13)
C21 C25 1.534(13)
C22 H22 1.000
C22 C23 1.533(12)
C22 C24 1.504(16)
C23 H23A 0.980
C23 H23B 0.980
C23 H23C 0.980
C24 H24A 0.980
C24 H24B 0.980
C24 H24C 0.980
C25 H25 1.000
C25 C26 1.447(15)
C25 C27 1.48(3)
C26 H26A 0.980
C26 H26B 0.980
C26 H26C 0.980
C27 H27A 0.980
C27 H27B 0.980
C27 H27C 0.980
N3 C28 1.368(11)
N3 C29 1.351(12)
N3 C31 1.440(11)
N4 C28 1.346(11)
N4 C30 1.351(12)
N4 C43 1.464(11)
C29 H29 0.950
C29 C30 1.345(14)
C30 H30 0.950
C31 C32 1.378(12)
C31 C36 1.410(11)
C32 C33 1.417(14)
C32 C37 1.505(12)
C33 H33 0.950
C33 C34 1.368(14)
C34 H34 0.950
C34 C35 1.378(13)
C35 H35 0.950
C35 C36 1.381(13)
C36 C40 1.509(11)
C37 H37 1.000
C37 C38 1.554(16)
C37 C39 1.524(15)
C38 H38A 0.980
C38 H38B 0.980
C38 H38C 0.980
C39 H39A 0.980
C39 H39B 0.980
C39 H39C 0.980
C40 H40 1.000
C40 C41 1.506(13)
C40 C42 1.523(16)
C41 H41A 0.980
C41 H41B 0.980
C41 H41C 0.980
C42 H42A 0.980
C42 H42B 0.980
C42 H42C 0.980
C43 C44 1.390(13)
C43 C48 1.381(12)
C44 C45 1.437(15)
C44 C49 1.480(14)
C45 H45 0.950
C45 C46 1.321(18)
C46 H46 0.950
C46 C47 1.362(19)
C47 H47 0.950
C47 C48 1.382(16)
C48 C52 1.520(16)
C49 H49 1.000
C49 C50 1.53(2)
C49 C51 1.54(2)
C50 H50A 0.980
C50 H50B 0.980
C50 H50C 0.980
C51 H51A 0.980
C51 H51B 0.980
C51 H51C 0.980
C52 H52 1.000
C52 C53 1.511(18)
C52 C54 1.543(14)
C53 H53A 0.980
C53 H53B 0.980
C53 H53C 0.980
C54 H54A 0.980
C54 H54B 0.980
C54 H54C 0.980
N5 Si1 1.690(8)
N5 Si2 1.689(7)
Si1 C55 1.860(10)
Si1 C56 1.883(14)
Si1 C57 1.868(13)
Si2 C58 1.867(12)
Si2 C59 1.864(15)
Si2 C60 1.899(11)
C55 H55A 0.980
C55 H55B 0.980
C55 H55C 0.980
C56 H56A 0.980
C56 H56B 0.980
C56 H56C 0.980
C57 H57A 0.980
C57 H57B 0.980
C57 H57C 0.980
C58 H58A 0.980
C58 H58B 0.980
C58 H58C 0.980
C59 H59A 0.980
C59 H59B 0.980
C59 H59C 0.980
C60 H60A 0.980
C60 H60B 0.980
C60 H60C 0.980
N6 Si3 1.685(8)
N6 Si4 1.707(7)
Si3 C61 1.870(10)
Si3 C62 1.880(12)
Si3 C63 1.862(13)
Si4 C64 1.865(11)
Si4 C65 1.890(14)
Si4 C66 1.840(15)
C61 H61A 0.980
C61 H61B 0.980
C61 H61C 0.980
C62 H62A 0.980
C62 H62B 0.980
C62 H62C 0.980
C63 H63A 0.980
C63 H63B 0.980
C63 H63C 0.980
C64 H64A 0.980
C64 H64B 0.980
C64 H64C 0.980
C65 H65A 0.980
C65 H65B 0.980
C65 H65C 0.980
C66 H66A 0.980
C66 H66B 0.980
C66 H66C 0.980
O1 C67 1.36(2)
O1 C70 1.51(3)
C67 H67A 0.990
C67 H67B 0.990
C67 C68 1.37(2)
C68 H68A 0.990
C68 H68B 0.990
C68 C69 1.49(3)
C69 H69A 0.990
C69 H69B 0.990
C69 C70 1.48(3)
C70 H70A 0.990
C70 H70B 0.990

loop_
_geom_torsion_atom_site_label_1
_geom_torsion_atom_site_label_2
_geom_torsion_atom_site_label_3
_geom_torsion_atom_site_label_4
_geom_torsion
Zn3 Zn1 H012 Zn2 -32(4)
Zn4 Zn1 H012 Zn2 31(4)
H013 Zn1 H012 Zn2 -66(5)
H014 Zn1 H012 Zn2 66(5)
C1 Zn1 H012 Zn2 177(3)
Zn3 Zn2 H012 Zn1 33(4)
Zn4 Zn2 H012 Zn1 -31(4)
H023 Zn2 H012 Zn1 70(5)
H024 Zn2 H012 Zn1 -65(5)
C28 Zn2 H012 Zn1 177(3)
Zn2 Zn1 H013 Zn3 27(4)
Zn4 Zn1 H013 Zn3 -34(4)
H012 Zn1 H013 Zn3 62(5)
H014 Zn1 H013 Zn3 -64(6)
C1 Zn1 H013 Zn3 -175(3)
Zn2 Zn3 H013 Zn1 -27(4)
Zn4 Zn3 H013 Zn1 32(4)
H023 Zn3 H013 Zn1 -63(5)
H034 Zn3 H013 Zn1 66(5)
N5 Zn3 H013 Zn1 -176(3)
Zn2 Zn4 H014 Zn1 38(4)
Zn3 Zn4 H014 Zn1 -20(4)
H024 Zn4 H014 Zn1 72(5)
H034 Zn4 H014 Zn1 -53(5)
N6 Zn4 H014 Zn1 -174(3)
Zn2 Zn1 H014 Zn4 -38(4)
Zn3 Zn1 H014 Zn4 21(5)
H012 Zn1 H014 Zn4 -74(5)
H013 Zn1 H014 Zn4 55(6)
C1 Zn1 H014 Zn4 168(4)
Zn1 Zn3 H023 Zn2 36(4)
Zn4 Zn3 H023 Zn2 -23(4)
H013 Zn3 H023 Zn2 70(5)
H034 Zn3 H023 Zn2 -49(6)
N5 Zn3 H023 Zn2 -174(3)
Zn1 Zn2 H023 Zn3 -36(4)
Zn4 Zn2 H023 Zn3 24(4)
H012 Zn2 H023 Zn3 -73(5)
H024 Zn2 H023 Zn3 58(6)
C28 Zn2 H023 Zn3 175(3)
Zn1 Zn2 H024 Zn4 30(4)
Zn3 Zn2 H024 Zn4 -31(4)
H012 Zn2 H024 Zn4 65(5)
H023 Zn2 H024 Zn4 -63(6)
C28 Zn2 H024 Zn4 -177(3)
Zn1 Zn4 H024 Zn2 -29(4)
Zn3 Zn4 H024 Zn2 29(4)
H014 Zn4 H024 Zn2 -65(5)
H034 Zn4 H024 Zn2 56(6)
N6 Zn4 H024 Zn2 -178(3)
Zn1 Zn4 H034 Zn3 38(5)
Zn2 Zn4 H034 Zn3 -20(5)
H014 Zn4 H034 Zn3 68(6)
H024 Zn4 H034 Zn3 -51(6)
N6 Zn4 H034 Zn3 -175(3)
Zn1 Zn3 H034 Zn4 -39(5)
Zn2 Zn3 H034 Zn4 21(5)
H013 Zn3 H034 Zn4 -73(6)
H023 Zn3 H034 Zn4 49(7)
N5 Zn3 H034 Zn4 170(4)
C2 N1 C1 Zn1 -172.6(8)
C2 N1 C1 N2 0.8(11)
C4 N1 C1 Zn1 -3.2(14)
C4 N1 C1 N2 170.3(9)
C3 N2 C1 Zn1 171.6(8)
C3 N2 C1 N1 -1.3(11)
C16 N2 C1 Zn1 -1.7(15)
C16 N2 C1 N1 -174.6(9)
C1 N1 C2 C3 0.0(13)
C4 N1 C2 C3 -169.9(10)
N1 C2 C3 N2 -0.9(13)
C1 N2 C3 C2 1.4(13)
C16 N2 C3 C2 175.4(9)
C1 N1 C4 C5 -89.8(12)
C1 N1 C4 C9 94.2(11)
C2 N1 C4 C5 78.7(11)
C2 N1 C4 C9 -97.3(12)
N1 C4 C5 C6 -174.9(8)
N1 C4 C5 C10 2.8(14)
C9 C4 C5 C6 0.8(14)
C9 C4 C5 C10 178.5(9)
C4 C5 C6 C7 -0.4(14)
C10 C5 C6 C7 -178.3(10)
C5 C6 C7 C8 -0.2(16)
C6 C7 C8 C9 0.6(16)
C7 C8 C9 C4 -0.3(14)
C7 C8 C9 C13 175.7(10)
N1 C4 C9 C8 175.3(8)
N1 C4 C9 C13 -0.6(14)
C5 C4 C9 C8 -0.4(14)
C5 C4 C9 C13 -176.3(10)
C4 C5 C10 C11 138.0(10)
C4 C5 C10 C12 -95.6(12)
C6 C5 C10 C11 -44.3(13)
C6 C5 C10 C12 82.1(12)
C4 C9 C13 C14 -143.2(11)
C4 C9 C13 C15 94.0(13)
C8 C9 C13 C14 41.2(14)
C8 C9 C13 C15 -81.6(14)
C1 N2 C16 C17 75.3(13)
C1 N2 C16 C21 -111.9(11)
C3 N2 C16 C17 -97.5(11)
C3 N2 C16 C21 75.3(12)
N2 C16 C17 C18 168.0(8)
N2 C16 C17 C22 -10.8(13)
C21 C16 C17 C18 -4.3(14)
C21 C16 C17 C22 177.0(9)
C16 C17 C18 C19 -0.2(15)
C22 C17 C18 C19 178.6(10)
C17 C18 C19 C20 3.5(18)
C18 C19 C20 C21 -2.7(18)
C19 C20 C21 C16 -1.4(16)
C19 C20 C21 C25 174.9(10)
N2 C16 C21 C20 -167.3(9)
N2 C16 C21 C25 16.5(14)
C17 C16 C21 C20 5.0(14)
C17 C16 C21 C25 -171.2(9)
C16 C17 C22 C23 -140.3(9)
C16 C17 C22 C24 93.9(10)
C18 C17 C22 C23 40.9(12)
C18 C17 C22 C24 -84.8(11)
C16 C21 C25 C26 -129.5(12)
C16 C21 C25 C27 106.1(19)
C20 C21 C25 C26 54.4(16)
C20 C21 C25 C27 -70(2)
C30 N4 C28 Zn2 -178.5(5)
C30 N4 C28 N3 -0.9(8)
C43 N4 C28 Zn2 -4.0(10)
C43 N4 C28 N3 173.6(7)
C29 N3 C28 Zn2 178.7(6)
C29 N3 C28 N4 1.1(8)
C31 N3 C28 Zn2 1.0(11)
C31 N3 C28 N4 -176.5(7)
C28 N3 C29 C30 -1.0(9)
C31 N3 C29 C30 176.8(7)
N3 C29 C30 N4 0.4(9)
C28 N4 C30 C29 0.3(9)
C43 N4 C30 C29 -174.2(7)
C28 N3 C31 C32 -107.5(9)
C28 N3 C31 C36 74.1(11)
C29 N3 C31 C32 75.0(10)
C29 N3 C31 C36 -103.3(9)
N3 C31 C32 C33 -173.9(8)
N3 C31 C32 C37 9.1(13)
C36 C31 C32 C33 4.4(14)
C36 C31 C32 C37 -172.6(9)
C31 C32 C33 C34 -0.7(14)
C37 C32 C33 C34 176.4(9)
C32 C33 C34 C35 -1.9(15)
C33 C34 C35 C36 1.0(15)
C34 C35 C36 C31 2.4(13)
C34 C35 C36 C40 179.8(9)
N3 C31 C36 C35 173.0(8)
N3 C31 C36 C40 -4.3(13)
C32 C31 C36 C35 -5.2(13)
C32 C31 C36 C40 177.4(9)
C31 C32 C37 C38 123.3(11)
C31 C32 C37 C39 -114.5(11)
C33 C32 C37 C38 -53.5(12)
C33 C32 C37 C39 68.7(13)
C31 C36 C40 C41 -151.0(9)
C31 C36 C40 C42 81.5(11)
C35 C36 C40 C41 31.8(13)
C35 C36 C40 C42 -95.7(11)
C28 N4 C43 C44 90.8(10)
C28 N4 C43 C48 -88.9(10)
C30 N4 C43 C44 -95.3(10)
C30 N4 C43 C48 85.0(10)
N4 C43 C44 C45 179.8(8)
N4 C43 C44 C49 -0.3(15)
C48 C43 C44 C45 -0.5(14)
C48 C43 C44 C49 179.4(10)
C43 C44 C45 C46 -0.8(15)
C49 C44 C45 C46 179.2(12)
C44 C45 C46 C47 2.0(19)
C45 C46 C47 C48 -2(2)
N4 C43 C48 C47 -179.5(9)
N4 C43 C48 C52 -1.1(13)
C44 C43 C48 C47 0.8(15)
C44 C43 C48 C52 179.2(9)
C46 C47 C48 C43 0.2(17)
C46 C47 C48 C52 -178.1(11)
C43 C44 C49 C50 -145.5(10)
C43 C44 C49 C51 91.5(12)
C45 C44 C49 C50 34.5(15)
C45 C44 C49 C51 -88.6(13)
C43 C48 C52 C53 -96.8(12)
C43 C48 C52 C54 139.5(10)
C47 C48 C52 C53 81.4(13)
C47 C48 C52 C54 -42.2(14)
Zn3 N5 Si1 C55 1.9(8)
Zn3 N5 Si1 C56 -120.4(6)
Zn3 N5 Si1 C57 120.8(6)
Si2 N5 Si1 C55 -179.9(7)
Si2 N5 Si1 C56 57.8(8)
Si2 N5 Si1 C57 -61.0(8)
Zn3 N5 Si2 C58 -43.7(6)
Zn3 N5 Si2 C59 76.5(6)
Zn3 N5 Si2 C60 -162.7(7)
Si1 N5 Si2 C58 138.0(7)
Si1 N5 Si2 C59 -101.8(8)
Si1 N5 Si2 C60 19.0(10)
Zn4 N6 Si3 C61 9.3(7)
Zn4 N6 Si3 C62 128.4(6)
Zn4 N6 Si3 C63 -112.4(6)
Si4 N6 Si3 C61 176.7(6)
Si4 N6 Si3 C62 -64.2(8)
Si4 N6 Si3 C63 55.1(8)
Zn4 N6 Si4 C64 67.1(6)
Zn4 N6 Si4 C65 -173.7(6)
Zn4 N6 Si4 C66 -55.2(7)
Si3 N6 Si4 C64 -101.2(7)
Si3 N6 Si4 C65 18.0(9)
Si3 N6 Si4 C66 136.6(7)
C70 O1 C67 C68 -10(3)
O1 C67 C68 C69 -5(3)
C67 C68 C69 C70 18(3)
C68 C69 C70 O1 -24(2)
C67 O1 C70 C69 21(2)
